data_7036633
loop_
_publ_author_name
'Asha, K. S.'
'Ranjith, K. M.'
'Yogi, Arvind'
'Nath, R.'
'Mandal, Sukhendu'

_publ_section_title
;
 Magnetic properties of manganese based one-dimensional spin chains.
;
_journal_issue 46
_journal_name_full 'Dalton transactions (Cambridge, England : 2003)'
_journal_page_first 19812
_journal_page_last 19819
_journal_paper_doi 10.1039/c5dt03080c
_journal_volume 44
_journal_year 2015
_chemical_formula_sum 'C22 H22 Mn2 N2 O10'
_chemical_formula_weight 584.29
_chemical_name_common ManganeseMOF
_chemical_name_systematic
;
 ?
;
_space_group_crystal_system monoclinic
_space_group_IT_number 14
_space_group_name_Hall '-P 2ybc'
_space_group_name_H-M_alt 'P 1 21/c 1'
_symmetry_space_group_name_Hall '-P 2ybc'
_symmetry_space_group_name_H-M 'P 1 21/c 1'
_atom_sites_solution_hydrogens geom
_atom_sites_solution_primary direct
_atom_sites_solution_secondary difmap
_audit_creation_method SHELXL-2014
_audit_update_record
;
2014-12-09 deposited with the CCDC.
2015-09-22 downloaded from the CCDC.
;
_cell_angle_alpha 90
_cell_angle_beta 90.7040(10)
_cell_angle_gamma 90
_cell_formula_units_Z 4
_cell_length_a 13.6353(3)
_cell_length_b 10.2259(3)
_cell_length_c 17.6925(4)
_cell_measurement_temperature 298(2)
_cell_volume 2466.74(11)
_computing_cell_refinement 'Bruker SMART'
_computing_data_collection 'Bruker SMART'
_computing_data_reduction 'Bruker SAINT'
_computing_molecular_graphics 'Bruker SHELXTL'
_computing_publication_material 'Bruker SHELXTL'
_computing_structure_refinement 'SHELXL-2014 (Sheldrick, 2014)'
_computing_structure_solution 'SHELXS-97 (Sheldrick, 1990)'
_diffrn_ambient_temperature 298(2)
_diffrn_measured_fraction_theta_full 0.999
_diffrn_measured_fraction_theta_max 0.999
_diffrn_measurement_device_type 'CCD area detector'
_diffrn_measurement_method 'phi and omega scans'
_diffrn_radiation_type MoK\a
_diffrn_radiation_wavelength 0.71073
_diffrn_reflns_av_R_equivalents 0.0256
_diffrn_reflns_av_unetI/netI 0.0263
_diffrn_reflns_laue_measured_fraction_full 0.999
_diffrn_reflns_laue_measured_fraction_max 0.999
_diffrn_reflns_limit_h_max 16
_diffrn_reflns_limit_h_min -17
_diffrn_reflns_limit_k_max 12
_diffrn_reflns_limit_k_min -12
_diffrn_reflns_limit_l_max 22
_diffrn_reflns_limit_l_min -21
_diffrn_reflns_number 19737
_diffrn_reflns_point_group_measured_fraction_full 0.999
_diffrn_reflns_point_group_measured_fraction_max 0.999
_diffrn_reflns_theta_full 25.242
_diffrn_reflns_theta_max 26.370
_diffrn_reflns_theta_min 1.494
_exptl_absorpt_coefficient_mu 1.082
_exptl_absorpt_correction_T_max 0.855
_exptl_absorpt_correction_T_min 0.813
_exptl_absorpt_correction_type empirical
_exptl_absorpt_process_details SADABS
_exptl_crystal_colour colorless
_exptl_crystal_density_diffrn 1.573
_exptl_crystal_description platelike
_exptl_crystal_F_000 1192
_exptl_crystal_size_max 0.200
_exptl_crystal_size_mid 0.200
_exptl_crystal_size_min 0.150
_refine_diff_density_max 0.442
_refine_diff_density_min -0.368
_refine_diff_density_rms 0.119
_refine_ls_extinction_method none
_refine_ls_goodness_of_fit_ref 1.114
_refine_ls_hydrogen_treatment none
_refine_ls_matrix_type full
_refine_ls_number_parameters 329
_refine_ls_number_reflns 5036
_refine_ls_number_restraints 0
_refine_ls_restrained_S_all 1.114
_refine_ls_R_factor_all 0.0432
_refine_ls_R_factor_gt 0.0308
_refine_ls_shift/su_max 0.002
_refine_ls_shift/su_mean 0.000
_refine_ls_structure_factor_coef Fsqd
_refine_ls_weighting_details 'w=1/[\s^2^(Fo^2^)+(0.0488P)^2^+0.5342P] where P=(Fo^2^+2Fc^2^)/3'
_refine_ls_weighting_scheme calc
_refine_ls_wR_factor_gt 0.0787
_refine_ls_wR_factor_ref 0.0911
_reflns_Friedel_coverage 0.000
_reflns_number_gt 4057
_reflns_number_total 5036
_reflns_threshold_expression 'I > 2\s(I)'
_cod_data_source_file c5dt03080c2.cif
_cod_data_source_block compound2
_cod_depositor_comments 'Adding full bibliography for 7036632--7036633.cif.'
_cod_database_code 7036633
_shelx_space_group_comment
;
The symmetry employed for this shelxl refinement is uniquely defined
by the following loop, which should always be used as a source of
symmetry information in preference to the above space-group names.
They are only intended as comments.
;
_shelx_estimated_absorpt_t_min 0.813
_shelx_estimated_absorpt_t_max 0.855
_shelxl_version_number 2014-3

loop_
_space_group_symop_operation_xyz
'x, y, z'
'-x, y+1/2, -z+1/2'
'-x, -y, -z'
'x, -y-1/2, z-1/2'

loop_
_atom_site_label
_atom_site_type_symbol
_atom_site_fract_x
_atom_site_fract_y
_atom_site_fract_z
_atom_site_U_iso_or_equiv
_atom_site_adp_type
_atom_site_occupancy
_atom_site_site_symmetry_order
_atom_site_calc_flag
_atom_site_refinement_flags_posn
_atom_site_refinement_flags_adp
Mn1 Mn 0.38998(2) -0.07972(3) 0.96582(2) 0.02174(10) Uani 1 1 d . .
Mn2 Mn 0.15231(2) 0.07019(3) 0.98044(2) 0.02346(10) Uani 1 1 d . .
O1 O 0.40687(13) -0.24174(17) 1.04375(10) 0.0476(5) Uani 1 1 d . .
O2 O 0.39003(13) 0.06607(18) 0.88339(9) 0.0458(5) Uani 1 1 d . .
O3 O 0.32015(14) -0.2039(2) 0.88709(10) 0.0528(5) Uani 1 1 d . .
O4 O 0.30207(11) 0.02475(16) 1.05193(8) 0.0306(3) Uani 1 1 d . .
O5 O 0.25122(12) 0.17252(18) 0.90529(9) 0.0449(4) Uani 1 1 d . .
O6 O 0.18200(16) -0.10799(19) 0.92125(9) 0.0526(5) Uani 1 1 d . .
O7 O 0.09025(12) -0.02068(19) 1.07364(9) 0.0465(5) Uani 1 1 d . .
O8 O 0.14094(14) 0.25907(18) 1.03978(9) 0.0474(5) Uani 1 1 d . .
O9 O 0.45454(11) 0.41015(18) 0.55139(8) 0.0380(4) Uani 1 1 d . .
O10 O -0.04237(12) -0.1374(2) 1.09482(10) 0.0559(5) Uani 1 1 d . .
N1 N 0.4793(2) -0.4173(2) 1.09804(14) 0.0567(7) Uani 1 1 d . .
N2 N 0.1328(2) 0.4794(2) 1.04161(14) 0.0573(6) Uani 1 1 d . .
C1 C 0.4795(2) -0.3112(3) 1.05559(15) 0.0465(6) Uani 1 1 d . .
H1 H 0.5381 -0.2872 1.0331 0.056 Uiso 1 1 calc R U
C2 C 0.5680(3) -0.4937(3) 1.1105(2) 0.0765(10) Uani 1 1 d . .
H2A H 0.6189 -0.4619 1.0783 0.115 Uiso 1 1 calc R U
H2B H 0.5550 -0.5839 1.0991 0.115 Uiso 1 1 calc R U
H2C H 0.5886 -0.4859 1.1624 0.115 Uiso 1 1 calc R U
C3 C 0.3910(3) -0.4569(4) 1.1375(3) 0.0981(14) Uani 1 1 d . .
H3A H 0.3420 -0.3899 1.1322 0.147 Uiso 1 1 calc R U
H3B H 0.4061 -0.4698 1.1901 0.147 Uiso 1 1 calc R U
H3C H 0.3666 -0.5370 1.1161 0.147 Uiso 1 1 calc R U
C4 C 0.23073(19) -0.1763(2) 0.87702(12) 0.0362(6) Uani 1 1 d . .
C5 C 0.18104(16) -0.2324(2) 0.80777(11) 0.0287(5) Uani 1 1 d . .
C6 C 0.23636(16) -0.2909(2) 0.75228(13) 0.0356(5) Uani 1 1 d . .
H6 H 0.3042 -0.2950 0.7580 0.043 Uiso 1 1 calc R U
C7 C 0.19228(15) -0.3434(2) 0.68834(12) 0.0330(5) Uani 1 1 d . .
H7 H 0.2306 -0.3821 0.6514 0.040 Uiso 1 1 calc R U
C8 C 0.09124(15) -0.3385(2) 0.67908(11) 0.0258(5) Uani 1 1 d . .
C9 C 0.03637(16) -0.2782(3) 0.73425(13) 0.0390(6) Uani 1 1 d . .
H9 H -0.0314 -0.2735 0.7284 0.047 Uiso 1 1 calc R U
C10 C 0.08052(17) -0.2247(3) 0.79817(13) 0.0402(6) Uani 1 1 d . .
H10 H 0.0425 -0.1836 0.8345 0.048 Uiso 1 1 calc R U
C11 C 0.32429(16) 0.1467(2) 0.86665(11) 0.0299(5) Uani 1 1 d . .
C12 C 0.33688(15) 0.2194(2) 0.79365(11) 0.0269(5) Uani 1 1 d . .
C13 C 0.42910(15) 0.2282(2) 0.76131(11) 0.0292(5) Uani 1 1 d . .
H13 H 0.4830 0.1900 0.7853 0.035 Uiso 1 1 calc R U
C14 C 0.44082(15) 0.2932(2) 0.69383(11) 0.0290(5) Uani 1 1 d . .
H14 H 0.5029 0.3018 0.6733 0.035 Uiso 1 1 calc R U
C15 C 0.35942(14) 0.3463(2) 0.65630(10) 0.0237(4) Uani 1 1 d . .
C16 C 0.26732(15) 0.3375(2) 0.68817(12) 0.0323(5) Uani 1 1 d . .
H16 H 0.2129 0.3725 0.6633 0.039 Uiso 1 1 calc R U
C17 C 0.25711(16) 0.2759(2) 0.75761(12) 0.0342(5) Uani 1 1 d . .
H17 H 0.1958 0.2727 0.7801 0.041 Uiso 1 1 calc R U
C18 C 0.37261(15) 0.4136(2) 0.58246(11) 0.0239(4) Uani 1 1 d . .
C19 C 0.04282(15) -0.1018(2) 1.10990(11) 0.0273(5) Uani 1 1 d . .
C20 C 0.1476(2) 0.3658(3) 1.00864(16) 0.0499(7) Uani 1 1 d . .
H20 H 0.1643 0.3665 0.9578 0.060 Uiso 1 1 calc R U
C21 C 0.1061(3) 0.4842(4) 1.1205(2) 0.0923(14) Uani 1 1 d . .
H21A H 0.0398 0.5147 1.1247 0.138 Uiso 1 1 calc R U
H21B H 0.1493 0.5428 1.1471 0.138 Uiso 1 1 calc R U
H21C H 0.1114 0.3983 1.1421 0.138 Uiso 1 1 calc R U
C22 C 0.1417(3) 0.6026(3) 1.0009(2) 0.0849(12) Uani 1 1 d . .
H22A H 0.1962 0.6513 1.0212 0.127 Uiso 1 1 calc R U
H22B H 0.0826 0.6524 1.0065 0.127 Uiso 1 1 calc R U
H22C H 0.1522 0.5852 0.9483 0.127 Uiso 1 1 calc R U

loop_
_atom_site_aniso_label
_atom_site_aniso_U_11
_atom_site_aniso_U_22
_atom_site_aniso_U_33
_atom_site_aniso_U_23
_atom_site_aniso_U_13
_atom_site_aniso_U_12
Mn1 0.02226(16) 0.02720(19) 0.01569(16) -0.00302(12) -0.00211(11) -0.00017(12)
Mn2 0.02382(17) 0.0288(2) 0.01769(17) 0.00449(13) -0.00139(12) -0.00017(13)
O1 0.0531(11) 0.0389(11) 0.0507(11) 0.0128(9) -0.0124(8) 0.0006(9)
O2 0.0458(10) 0.0579(12) 0.0339(9) 0.0234(8) 0.0026(8) 0.0062(9)
O3 0.0556(11) 0.0588(13) 0.0431(10) -0.0132(9) -0.0264(8) -0.0089(9)
O4 0.0372(8) 0.0357(9) 0.0189(7) -0.0062(7) 0.0003(6) -0.0077(7)
O5 0.0473(10) 0.0537(12) 0.0339(9) 0.0171(8) 0.0162(8) 0.0017(9)
O6 0.0849(14) 0.0443(11) 0.0285(9) -0.0174(8) -0.0039(9) -0.0061(10)
O7 0.0408(9) 0.0653(13) 0.0331(9) 0.0275(9) -0.0036(7) -0.0043(9)
O8 0.0725(13) 0.0326(10) 0.0374(10) 0.0015(8) 0.0024(8) 0.0029(9)
O9 0.0256(8) 0.0648(12) 0.0235(8) 0.0114(7) 0.0022(6) -0.0072(7)
O10 0.0388(10) 0.0734(14) 0.0549(11) 0.0317(10) -0.0261(8) -0.0103(9)
N1 0.0743(17) 0.0367(14) 0.0587(15) 0.0068(11) -0.0182(13) 0.0074(12)
N2 0.0786(17) 0.0327(13) 0.0607(15) 0.0007(11) 0.0143(13) 0.0001(12)
C1 0.0600(17) 0.0321(15) 0.0470(15) -0.0012(12) -0.0137(12) -0.0032(13)
C2 0.093(3) 0.050(2) 0.086(2) -0.0008(18) -0.026(2) 0.0231(19)
C3 0.097(3) 0.076(3) 0.122(3) 0.051(3) 0.011(3) 0.005(2)
C4 0.0543(15) 0.0291(13) 0.0251(11) -0.0007(10) -0.0118(10) -0.0124(11)
C5 0.0370(11) 0.0262(12) 0.0227(10) -0.0052(9) -0.0071(8) -0.0045(9)
C6 0.0234(11) 0.0476(15) 0.0355(12) -0.0107(11) -0.0087(9) -0.0003(10)
C7 0.0284(11) 0.0441(15) 0.0264(11) -0.0132(10) -0.0018(9) 0.0031(10)
C8 0.0276(10) 0.0278(12) 0.0218(10) -0.0051(9) -0.0044(8) -0.0020(9)
C9 0.0245(11) 0.0554(17) 0.0370(13) -0.0154(12) -0.0039(9) 0.0021(11)
C10 0.0366(12) 0.0538(17) 0.0302(12) -0.0190(11) 0.0020(9) 0.0027(11)
C11 0.0344(12) 0.0336(13) 0.0217(10) 0.0057(9) -0.0018(9) -0.0092(10)
C12 0.0318(11) 0.0305(12) 0.0184(10) 0.0045(9) 0.0019(8) -0.0048(9)
C13 0.0276(11) 0.0366(13) 0.0235(10) 0.0081(9) -0.0006(8) 0.0031(9)
C14 0.0263(10) 0.0381(13) 0.0227(10) 0.0048(9) 0.0043(8) 0.0009(9)
C15 0.0277(10) 0.0267(12) 0.0167(9) 0.0034(8) 0.0009(7) -0.0005(9)
C16 0.0273(11) 0.0446(14) 0.0250(11) 0.0107(10) -0.0012(8) 0.0018(10)
C17 0.0241(10) 0.0510(16) 0.0275(11) 0.0109(11) 0.0049(8) -0.0021(10)
C18 0.0291(11) 0.0268(12) 0.0157(9) -0.0019(8) -0.0008(8) -0.0071(9)
C19 0.0293(11) 0.0296(12) 0.0230(11) 0.0030(9) -0.0032(8) 0.0061(9)
C20 0.0603(17) 0.0447(18) 0.0448(15) 0.0024(14) 0.0038(13) 0.0046(14)
C21 0.151(4) 0.052(2) 0.075(2) -0.0176(19) 0.042(3) -0.007(2)
C22 0.114(3) 0.0396(19) 0.101(3) 0.0162(19) 0.010(2) 0.0013(19)

loop_
_atom_type_symbol
_atom_type_description
_atom_type_scat_dispersion_real
_atom_type_scat_dispersion_imag
_atom_type_scat_source
C C 0.0033 0.0016 'International Tables Vol C Tables 4.2.6.8 and 6.1.1.4'
H H 0.0000 0.0000 'International Tables Vol C Tables 4.2.6.8 and 6.1.1.4'
N N 0.0061 0.0033 'International Tables Vol C Tables 4.2.6.8 and 6.1.1.4'
O O 0.0106 0.0060 'International Tables Vol C Tables 4.2.6.8 and 6.1.1.4'
Mn Mn 0.3368 0.7283 'International Tables Vol C Tables 4.2.6.8 and 6.1.1.4'

loop_
_geom_angle_atom_site_label_1
_geom_angle_atom_site_label_2
_geom_angle_atom_site_label_3
_geom_angle
_geom_angle_site_symmetry_1
_geom_angle_site_symmetry_3
O2 Mn1 O3 88.43(8) . .
O2 Mn1 O9 85.79(7) . 2_646
O3 Mn1 O9 108.45(7) . 2_646
O2 Mn1 O1 172.31(7) . .
O3 Mn1 O1 90.20(7) . .
O9 Mn1 O1 87.47(7) 2_646 .
O2 Mn1 O4 98.08(7) . .
O3 Mn1 O4 120.01(7) . .
O9 Mn1 O4 131.42(6) 2_646 .
O1 Mn1 O4 89.16(6) . .
O2 Mn1 O9 85.60(7) . 4_566
O3 Mn1 O9 171.63(7) . 4_566
O9 Mn1 O9 76.98(6) 2_646 4_566
O1 Mn1 O9 96.49(6) . 4_566
O4 Mn1 O9 55.32(5) . 4_566
O7 Mn2 O10 110.68(7) . 3_557
O7 Mn2 O6 95.09(8) . .
O10 Mn2 O6 96.08(8) 3_557 .
O7 Mn2 O5 163.88(7) . .
O10 Mn2 O5 84.16(7) 3_557 .
O6 Mn2 O5 89.31(7) . .
O7 Mn2 O8 88.98(7) . .
O10 Mn2 O8 87.79(8) 3_557 .
O6 Mn2 O8 172.99(8) . .
O5 Mn2 O8 85.26(7) . .
O7 Mn2 O4 81.36(6) . .
O10 Mn2 O4 167.48(6) 3_557 .
O6 Mn2 O4 85.94(7) . .
O5 Mn2 O4 83.50(6) . .
O8 Mn2 O4 89.04(6) . .
C1 O1 Mn1 128.81(18) . .
C11 O2 Mn1 129.08(15) . .
C4 O3 Mn1 112.79(16) . .
C18 O4 Mn1 96.81(12) 4_566 .
C18 O4 Mn2 139.04(14) 4_566 .
Mn1 O4 Mn2 101.05(5) . .
C11 O5 Mn2 137.82(16) . .
C4 O6 Mn2 152.71(18) . .
C19 O7 Mn2 158.58(17) . .
C20 O8 Mn2 124.04(17) . .
C18 O9 Mn1 161.58(14) . 2_656
C18 O9 Mn1 86.32(13) . 4_565
Mn1 O9 Mn1 103.02(6) 2_656 4_565
C19 O10 Mn2 134.05(16) . 3_557
C1 N1 C2 121.4(3) . .
C1 N1 C3 120.6(3) . .
C2 N1 C3 117.9(3) . .
C20 N2 C21 119.9(3) . .
C20 N2 C22 122.0(3) . .
C21 N2 C22 118.1(3) . .
O1 C1 N1 124.2(3) . .
O6 C4 O3 123.9(2) . .
O6 C4 C5 119.1(2) . .
O3 C4 C5 117.0(2) . .
C10 C5 C6 119.14(19) . .
C10 C5 C4 120.9(2) . .
C6 C5 C4 119.9(2) . .
C5 C6 C7 120.9(2) . .
C6 C7 C8 120.3(2) . .
C9 C8 C7 118.58(18) . .
C9 C8 C19 121.12(18) . 4
C7 C8 C19 120.31(18) . 4
C8 C9 C10 121.2(2) . .
C5 C10 C9 119.8(2) . .
O5 C11 O2 125.9(2) . .
O5 C11 C12 117.9(2) . .
O2 C11 C12 116.18(19) . .
C17 C12 C13 119.62(19) . .
C17 C12 C11 120.44(19) . .
C13 C12 C11 119.92(19) . .
C14 C13 C12 120.17(19) . .
C13 C14 C15 119.99(19) . .
C16 C15 C14 120.02(18) . .
C16 C15 C18 120.45(18) . .
C14 C15 C18 119.53(18) . .
C15 C16 C17 119.4(2) . .
C12 C17 C16 120.7(2) . .
O9 C18 O4 120.29(18) . 4_565
O9 C18 C15 119.36(19) . .
O4 C18 C15 120.35(18) 4_565 .
O7 C19 O10 125.4(2) . .
O7 C19 C8 117.69(19) . 4_556
O10 C19 C8 116.94(19) . 4_556
O8 C20 N2 125.0(3) . .

loop_
_geom_bond_atom_site_label_1
_geom_bond_atom_site_label_2
_geom_bond_distance
_geom_bond_site_symmetry_2
Mn1 O2 2.0855(16) .
Mn1 O3 2.1038(16) .
Mn1 O9 2.1480(15) 2_646
Mn1 O1 2.1660(17) .
Mn1 O4 2.2234(15) .
Mn1 O9 2.4579(16) 4_566
Mn2 O7 2.0816(16) .
Mn2 O10 2.1080(15) 3_557
Mn2 O6 2.1426(18) .
Mn2 O5 2.1740(15) .
Mn2 O8 2.2047(18) .
Mn2 O4 2.4335(15) .
O1 C1 1.235(3) .
O2 C11 1.251(3) .
O3 C4 1.262(3) .
O4 C18 1.266(2) 4_566
O5 C11 1.244(3) .
O6 C4 1.247(3) .
O7 C19 1.236(3) .
O8 C20 1.226(3) .
O9 C18 1.252(2) .
O9 Mn1 2.1480(15) 2_656
O9 Mn1 2.4579(16) 4_565
O10 C19 1.243(3) .
O10 Mn2 2.1081(15) 3_557
N1 C1 1.319(3) .
N1 C2 1.454(4) .
N1 C3 1.457(5) .
N2 C20 1.316(4) .
N2 C21 1.448(4) .
N2 C22 1.457(4) .
C4 C5 1.506(3) .
C5 C10 1.381(3) .
C5 C6 1.382(3) .
C6 C7 1.383(3) .
C7 C8 1.386(3) .
C8 C9 1.382(3) .
C8 C19 1.512(3) 4
C9 C10 1.387(3) .
C11 C12 1.502(3) .
C12 C17 1.381(3) .
C12 C13 1.391(3) .
C13 C14 1.378(3) .
C14 C15 1.396(3) .
C15 C16 1.386(3) .
C15 C18 1.489(3) .
C16 C17 1.389(3) .
C18 O4 1.266(2) 4_565
C19 C8 1.512(3) 4_556
